data_2018929
loop_
_publ_author_name
'Wang, Guan-Hua'
'Lei, Yong-Qian'

_publ_section_title
;
 A fourfold interpenetrating diamondoid three-dimensional coordination
 polymer:
 poly[[[\m~2~-1,2-bis(pyridin-4-yl)ethene-\k^2^<i>N</i>:<i>N</i>'](\m~2~-5-hydroxyisophthalato-\k^2^<i>O</i>^1^:<i>O</i>^3^)zinc(II)]
 1,2-bis(pyridin-4-yl)ethene hemisolvate]
;
_journal_coeditor_code SK3465
_journal_issue 4
_journal_name_full 'Acta Crystallographica Section C'
_journal_page_first 360
_journal_page_last 362
_journal_paper_doi 10.1107/S0108270113005143
_journal_volume 69
_journal_year 2013
_chemical_formula_iupac '[Zn (C8 H4 O5) (C12 H10 N2)], 0.5C12 H10 N2'
_chemical_formula_moiety 'C20 H14 N2 O5 Zn, 0.5(C12 H10 N2)'
_chemical_formula_sum 'C26 H19 N3 O5 Zn'
_chemical_formula_weight 518.81
_chemical_name_systematic
;Poly[[[\m~2~-1,2-bis(pyridin-4-yl)ethene-\k^2^<i>N</i>:<i>N</i>'](\m~2~-5-hydroxyisophthalato-\k^2^<i>O</i>^1^:<i>O</i>^3^)zinc(II)]
1,2-bis(pyridin-4-yl)ethene hemisolvate]
;
_space_group_IT_number 14
_symmetry_cell_setting monoclinic
_symmetry_space_group_name_Hall '-P 2yn'
_symmetry_space_group_name_H-M 'P 1 21/n 1'
_atom_sites_solution_hydrogens geom
_atom_sites_solution_primary direct
_atom_sites_solution_secondary difmap
_audit_creation_method SHELXL-97
_cell_angle_alpha 90.00
_cell_angle_beta 102.683(3)
_cell_angle_gamma 90.00
_cell_formula_units_Z 4
_cell_length_a 12.8286(17)
_cell_length_b 13.0650(19)
_cell_length_c 13.8347(19)
_cell_measurement_reflns_used 877
_cell_measurement_temperature 184.5(2)
_cell_measurement_theta_max 26.06
_cell_measurement_theta_min 2.25
_cell_volume 2262.2(5)
_computing_cell_refinement 'SAINT (Bruker, 2007)'
_computing_data_collection 'SMART (Bruker, 2007)'
_computing_data_reduction 'SAINT (Bruker, 2007)'
_computing_molecular_graphics 'SHELXTL (Sheldrick, 2008)'
_computing_publication_material 'SHELXTL (Sheldrick, 2008)'
_computing_structure_refinement 'SHELXL97 (Sheldrick, 2008)'
_computing_structure_solution 'SHELXS97 (Sheldrick, 2008)'
_diffrn_ambient_temperature 184.5(2)
_diffrn_measured_fraction_theta_full 0.997
_diffrn_measured_fraction_theta_max 0.997
_diffrn_measurement_device_type 'Bruker SMART APEX CCD'
_diffrn_measurement_method '\f and \w scans'
_diffrn_radiation_monochromator graphite
_diffrn_radiation_source 'sealed tube'
_diffrn_radiation_type MoK\a
_diffrn_radiation_wavelength 0.71073
_diffrn_reflns_av_R_equivalents 0.0944
_diffrn_reflns_av_sigmaI/netI 0.1273
_diffrn_reflns_limit_h_max 15
_diffrn_reflns_limit_h_min -15
_diffrn_reflns_limit_k_max 16
_diffrn_reflns_limit_k_min -15
_diffrn_reflns_limit_l_max 17
_diffrn_reflns_limit_l_min -12
_diffrn_reflns_number 12463
_diffrn_reflns_theta_full 26.06
_diffrn_reflns_theta_max 26.06
_diffrn_reflns_theta_min 1.96
_exptl_absorpt_coefficient_mu 1.130
_exptl_absorpt_correction_T_max 0.9170
_exptl_absorpt_correction_T_min 0.8810
_exptl_absorpt_correction_type multi-scan
_exptl_absorpt_process_details '(SADABS; Bruker, 2007)'
_exptl_crystal_colour yellow
_exptl_crystal_density_diffrn 1.523
_exptl_crystal_density_method 'not measured'
_exptl_crystal_description plate
_exptl_crystal_F_000 1064
_exptl_crystal_size_max 0.12
_exptl_crystal_size_mid 0.10
_exptl_crystal_size_min 0.08
_refine_diff_density_max 0.489
_refine_diff_density_min -0.363
_refine_ls_goodness_of_fit_ref 1.059
_refine_ls_hydrogen_treatment constr
_refine_ls_matrix_type full
_refine_ls_number_parameters 317
_refine_ls_number_reflns 4463
_refine_ls_number_restraints 0
_refine_ls_restrained_S_all 1.059
_refine_ls_R_factor_all 0.1575
_refine_ls_R_factor_gt 0.0849
_refine_ls_shift/su_max 0.000
_refine_ls_shift/su_mean 0.000
_refine_ls_structure_factor_coef Fsqd
_refine_ls_weighting_details 'calc w=1/[\s^2^(Fo^2^)+(0.0526P)^2^] where P=(Fo^2^+2Fc^2^)/3'
_refine_ls_weighting_scheme calc
_refine_ls_wR_factor_gt 0.1369
_refine_ls_wR_factor_ref 0.1618
_reflns_number_gt 2473
_reflns_number_total 4463
_reflns_threshold_expression I>2\s(I)
_cod_data_source_file sk3465.cif
_cod_data_source_block I
_cod_original_sg_symbol_H-M 'P 21/n'
_cod_database_code 2018929
_cod_database_fobs_code 2018929

loop_
_symmetry_equiv_pos_as_xyz
'x, y, z'
'-x+1/2, y+1/2, -z+1/2'
'-x, -y, -z'
'x-1/2, -y-1/2, z-1/2'

loop_
_atom_site_type_symbol
_atom_site_label
_atom_site_fract_x
_atom_site_fract_y
_atom_site_fract_z
_atom_site_U_iso_or_equiv
_atom_site_adp_type
_atom_site_calc_flag
_atom_site_refinement_flags
_atom_site_occupancy
_atom_site_symmetry_multiplicity
Zn Zn1 0.63779(6) 0.43298(6) 0.19565(5) 0.0392(3) Uani d . 1 1
N N1 0.6867(4) 0.5274(4) 0.0968(4) 0.0384(13) Uani d . 1 1
N N2 1.0240(4) 0.9831(4) -0.2549(4) 0.0396(13) Uani d . 1 1
N N3 0.7769(5) 0.2099(5) 0.9374(5) 0.0694(19) Uani d . 1 1
O O1 0.7436(4) 0.4525(4) 0.3150(3) 0.0591(14) Uani d . 1 1
O O2 0.8441(4) 0.3199(4) 0.2955(3) 0.0613(14) Uani d . 1 1
O O3 0.8734(4) 0.5747(4) 0.6623(3) 0.0660(14) Uani d . 1 1
H H3 0.8344 0.6152 0.6258 0.099 Uiso calc R 1 1
O O4 1.0566(4) 0.2344(4) 0.7467(4) 0.0651(15) Uani d . 1 1
O O5 1.0754(3) 0.1751(3) 0.6036(3) 0.0513(12) Uani d . 1 1
C C1 0.8169(6) 0.3889(5) 0.3451(5) 0.0429(17) Uani d . 1 1
C C2 0.8718(5) 0.4003(5) 0.4535(4) 0.0346(15) Uani d . 1 1
C C3 0.8494(5) 0.4837(5) 0.5077(5) 0.0398(16) Uani d . 1 1
H H3A 0.8036 0.5348 0.4764 0.048 Uiso calc R 1 1
C C4 0.8943(5) 0.4915(5) 0.6074(5) 0.0464(17) Uani d . 1 1
C C5 0.9584(5) 0.4145(5) 0.6541(4) 0.0421(17) Uani d . 1 1
H H5 0.9876 0.4193 0.7217 0.050 Uiso calc R 1 1
C C6 0.9803(5) 0.3301(5) 0.6024(5) 0.0398(16) Uani d . 1 1
C C7 1.0425(5) 0.2408(5) 0.6554(5) 0.0453(18) Uani d . 1 1
C C8 0.9380(5) 0.3243(5) 0.5016(4) 0.0365(15) Uani d . 1 1
H H8 0.9543 0.2685 0.4659 0.044 Uiso calc R 1 1
C C9 0.7502(5) 0.6076(5) 0.1274(5) 0.0430(17) Uani d . 1 1
H H9 0.7661 0.6235 0.1945 0.052 Uiso calc R 1 1
C C10 0.7930(5) 0.6676(5) 0.0645(5) 0.0444(17) Uani d . 1 1
H H10 0.8361 0.7231 0.0892 0.053 Uiso calc R 1 1
C C11 0.7723(5) 0.6454(5) -0.0361(5) 0.0394(16) Uani d . 1 1
C C12 0.7071(5) 0.5620(5) -0.0676(5) 0.0487(17) Uani d . 1 1
H H12 0.6914 0.5436 -0.1342 0.058 Uiso calc R 1 1
C C13 0.6659(5) 0.5066(5) -0.0006(5) 0.0462(17) Uani d . 1 1
H H13 0.6212 0.4517 -0.0238 0.055 Uiso calc R 1 1
C C14 0.8202(5) 0.7051(6) -0.1050(5) 0.0497(18) Uani d . 1 1
H H14 0.8327 0.6722 -0.1610 0.060 Uiso calc R 1 1
C C15 0.8460(5) 0.8008(6) -0.0925(5) 0.0529(19) Uani d . 1 1
H H15 0.8262 0.8339 -0.0398 0.064 Uiso calc R 1 1
C C16 0.9032(5) 0.8621(5) -0.1526(5) 0.0495(18) Uani d . 1 1
C C17 0.9196(6) 0.9662(5) -0.1330(5) 0.056(2) Uani d . 1 1
H H17 0.8889 0.9976 -0.0857 0.067 Uiso calc R 1 1
C C18 0.9808(6) 1.0224(5) -0.1833(5) 0.0528(19) Uani d . 1 1
H H18 0.9928 1.0911 -0.1669 0.063 Uiso calc R 1 1
C C19 1.0057(5) 0.8843(5) -0.2751(4) 0.0431(17) Uani d . 1 1
H H19 1.0340 0.8555 -0.3252 0.052 Uiso calc R 1 1
C C20 0.9477(5) 0.8224(5) -0.2265(5) 0.0491(18) Uani d . 1 1
H H20 0.9384 0.7536 -0.2435 0.059 Uiso calc R 1 1
C C21 0.7961(7) 0.2465(6) 1.0315(7) 0.071(2) Uani d . 1 1
H H21 0.7628 0.2147 1.0768 0.085 Uiso calc R 1 1
C C22 0.8632(6) 0.3290(6) 1.0634(6) 0.064(2) Uani d . 1 1
H H22 0.8739 0.3511 1.1287 0.076 Uiso calc R 1 1
C C23 0.9145(5) 0.3790(6) 0.9977(6) 0.0509(18) Uani d . 1 1
C C24 0.9808(5) 0.4698(6) 1.0289(5) 0.056(2) Uani d . 1 1
H H24 0.9966 0.4853 1.0961 0.067 Uiso calc R 1 1
C C25 0.8968(6) 0.3384(7) 0.9017(6) 0.076(3) Uani d . 1 1
H H25 0.9296 0.3674 0.8547 0.091 Uiso calc R 1 1
C C26 0.8310(7) 0.2562(6) 0.8782(6) 0.073(2) Uani d . 1 1
H H26 0.8231 0.2298 0.8146 0.087 Uiso calc R 1 1

loop_
_atom_site_aniso_label
_atom_site_aniso_U_11
_atom_site_aniso_U_22
_atom_site_aniso_U_33
_atom_site_aniso_U_12
_atom_site_aniso_U_13
_atom_site_aniso_U_23
Zn1 0.0460(5) 0.0367(4) 0.0325(4) -0.0008(4) 0.0033(3) -0.0011(4)
N1 0.041(3) 0.039(3) 0.035(3) -0.004(3) 0.008(3) -0.003(2)
N2 0.042(3) 0.035(3) 0.039(3) 0.000(3) 0.004(3) -0.007(3)
N3 0.077(5) 0.068(5) 0.063(5) -0.009(4) 0.015(4) 0.001(4)
O1 0.063(3) 0.053(3) 0.050(3) 0.009(3) -0.013(2) -0.001(2)
O2 0.082(4) 0.066(4) 0.033(3) 0.005(3) 0.008(2) -0.011(2)
O3 0.090(4) 0.050(3) 0.055(3) 0.016(3) 0.009(3) -0.016(3)
O4 0.091(4) 0.051(3) 0.042(3) -0.001(3) -0.008(3) 0.005(2)
O5 0.061(3) 0.040(3) 0.055(3) 0.009(2) 0.016(2) 0.010(2)
C1 0.059(5) 0.033(4) 0.035(4) -0.008(4) 0.008(3) 0.002(3)
C2 0.033(3) 0.040(4) 0.033(4) -0.006(3) 0.010(3) -0.001(3)
C3 0.041(4) 0.037(4) 0.042(4) 0.007(3) 0.010(3) 0.006(3)
C4 0.061(5) 0.032(4) 0.050(5) 0.004(3) 0.020(4) -0.006(3)
C5 0.055(4) 0.041(4) 0.030(4) -0.004(3) 0.008(3) -0.004(3)
C6 0.044(4) 0.035(4) 0.039(4) -0.006(3) 0.007(3) 0.002(3)
C7 0.049(4) 0.035(4) 0.048(5) -0.010(3) 0.002(4) -0.003(3)
C8 0.041(4) 0.032(4) 0.038(4) -0.006(3) 0.013(3) -0.002(3)
C9 0.046(4) 0.050(4) 0.032(4) 0.005(4) 0.007(3) -0.004(3)
C10 0.046(4) 0.037(4) 0.051(5) -0.007(3) 0.013(3) -0.003(3)
C11 0.040(4) 0.040(4) 0.039(4) 0.008(3) 0.011(3) 0.005(3)
C12 0.060(4) 0.052(4) 0.032(4) -0.010(4) 0.004(3) -0.005(3)
C13 0.046(4) 0.050(5) 0.041(4) -0.012(4) 0.008(3) 0.002(3)
C14 0.051(4) 0.062(5) 0.039(4) -0.002(4) 0.015(3) 0.000(4)
C15 0.057(5) 0.055(5) 0.052(5) 0.007(4) 0.024(4) 0.001(4)
C16 0.054(5) 0.045(5) 0.052(5) 0.006(4) 0.015(4) 0.003(4)
C17 0.077(5) 0.050(5) 0.050(5) 0.001(4) 0.034(4) -0.005(4)
C18 0.072(5) 0.038(4) 0.052(5) 0.001(4) 0.020(4) -0.010(4)
C19 0.050(4) 0.051(4) 0.029(4) -0.002(4) 0.010(3) -0.006(3)
C20 0.053(4) 0.039(4) 0.056(5) -0.004(4) 0.013(4) -0.003(4)
C21 0.094(7) 0.045(5) 0.081(7) 0.001(5) 0.038(5) 0.013(4)
C22 0.075(6) 0.059(5) 0.061(5) 0.011(5) 0.024(4) 0.003(4)
C23 0.047(4) 0.056(5) 0.057(5) 0.005(4) 0.027(4) 0.001(4)
C24 0.056(5) 0.062(6) 0.051(5) -0.005(4) 0.015(4) -0.002(4)
C25 0.086(6) 0.088(7) 0.064(6) -0.026(5) 0.040(5) -0.008(5)
C26 0.095(7) 0.069(6) 0.055(6) -0.017(5) 0.018(5) -0.005(4)

loop_
_atom_type_symbol
_atom_type_description
_atom_type_scat_dispersion_real
_atom_type_scat_dispersion_imag
_atom_type_scat_source
C C 0.0033 0.0016 'International Tables Vol C Tables 4.2.6.8 and 6.1.1.4'
H H 0.0000 0.0000 'International Tables Vol C Tables 4.2.6.8 and 6.1.1.4'
N N 0.0061 0.0033 'International Tables Vol C Tables 4.2.6.8 and 6.1.1.4'
O O 0.0106 0.0060 'International Tables Vol C Tables 4.2.6.8 and 6.1.1.4'
Zn Zn 0.2839 1.4301 'International Tables Vol C Tables 4.2.6.8 and 6.1.1.4'

loop_
_geom_angle_atom_site_label_1
_geom_angle_atom_site_label_2
_geom_angle_atom_site_label_3
_geom_angle_site_symmetry_1
_geom_angle_site_symmetry_3
_geom_angle
O1 Zn1 O5 . 4_565 140.6(2)
O1 Zn1 N1 . . 103.5(2)
O5 Zn1 N1 4_565 . 98.2(2)
O1 Zn1 N2 . 4_576 93.63(19)
O5 Zn1 N2 4_565 4_576 112.49(19)
N1 Zn1 N2 . 4_576 104.2(2)
O1 Zn1 C7 . 4_565 121.1(2)
O5 Zn1 C7 4_565 4_565 27.81(19)
N1 Zn1 C7 . 4_565 126.0(2)
N2 Zn1 C7 4_576 4_565 101.7(2)
C9 N1 C13 . . 116.7(5)
C9 N1 Zn1 . . 121.1(4)
C13 N1 Zn1 . . 121.8(4)
C19 N2 C18 . . 116.4(6)
C19 N2 Zn1 . 4_675 123.5(5)
C18 N2 Zn1 . 4_675 118.7(5)
C26 N3 C21 . . 114.9(7)
C1 O1 Zn1 . . 122.5(4)
C4 O3 H3 . . 109.5
C7 O5 Zn1 . 4_666 105.4(4)
O2 C1 O1 . . 125.8(6)
O2 C1 C2 . . 119.7(6)
O1 C1 C2 . . 114.5(6)
C8 C2 C3 . . 118.9(6)
C8 C2 C1 . . 120.7(6)
C3 C2 C1 . . 120.2(6)
C4 C3 C2 . . 120.5(6)
C4 C3 H3A . . 119.8
C2 C3 H3A . . 119.8
C5 C4 C3 . . 119.7(6)
C5 C4 O3 . . 119.1(6)
C3 C4 O3 . . 121.2(6)
C4 C5 C6 . . 120.9(6)
C4 C5 H5 . . 119.6
C6 C5 H5 . . 119.6
C5 C6 C8 . . 119.2(6)
C5 C6 C7 . . 120.9(6)
C8 C6 C7 . . 119.7(6)
O4 C7 O5 . . 123.1(7)
O4 C7 C6 . . 119.4(6)
O5 C7 C6 . . 117.5(6)
O4 C7 Zn1 . 4_666 76.4(4)
O5 C7 Zn1 . 4_666 46.8(3)
C6 C7 Zn1 . 4_666 163.7(5)
C2 C8 C6 . . 120.8(6)
C2 C8 H8 . . 119.6
C6 C8 H8 . . 119.6
N1 C9 C10 . . 123.2(6)
N1 C9 H9 . . 118.4
C10 C9 H9 . . 118.4
C9 C10 C11 . . 120.1(6)
C9 C10 H10 . . 120.0
C11 C10 H10 . . 120.0
C12 C11 C10 . . 116.8(6)
C12 C11 C14 . . 121.5(6)
C10 C11 C14 . . 121.7(6)
C13 C12 C11 . . 119.9(6)
C13 C12 H12 . . 120.0
C11 C12 H12 . . 120.1
N1 C13 C12 . . 123.4(6)
N1 C13 H13 . . 118.3
C12 C13 H13 . . 118.3
C15 C14 C11 . . 123.8(7)
C15 C14 H14 . . 118.1
C11 C14 H14 . . 118.1
C14 C15 C16 . . 126.7(7)
C14 C15 H15 . . 116.6
C16 C15 H15 . . 116.6
C20 C16 C17 . . 116.3(6)
C20 C16 C15 . . 123.9(7)
C17 C16 C15 . . 119.8(7)
C18 C17 C16 . . 120.2(6)
C18 C17 H17 . . 119.9
C16 C17 H17 . . 119.9
N2 C18 C17 . . 123.1(7)
N2 C18 H18 . . 118.5
C17 C18 H18 . . 118.5
N2 C19 C20 . . 124.0(6)
N2 C19 H19 . . 118.0
C20 C19 H19 . . 118.0
C19 C20 C16 . . 120.0(7)
C19 C20 H20 . . 120.0
C16 C20 H20 . . 120.0
N3 C21 C22 . . 123.2(8)
N3 C21 H21 . . 118.4
C22 C21 H21 . . 118.4
C21 C22 C23 . . 120.2(8)
C21 C22 H22 . . 119.9
C23 C22 H22 . . 119.9
C22 C23 C25 . . 116.0(7)
C22 C23 C24 . . 120.8(7)
C25 C23 C24 . . 123.2(7)
C24 C24 C23 3_767 . 125.9(9)
C24 C24 H24 3_767 . 117.1
C23 C24 H24 . . 117.1
C26 C25 C23 . . 119.2(7)
C26 C25 H25 . . 120.4
C23 C25 H25 . . 120.4
N3 C26 C25 . . 126.3(8)
N3 C26 H26 . . 116.8
C25 C26 H26 . . 116.8

loop_
_geom_bond_atom_site_label_1
_geom_bond_atom_site_label_2
_geom_bond_site_symmetry_2
_geom_bond_distance
_geom_bond_publ_flag
Zn1 O1 . 1.910(4) n
Zn1 O5 4_565 1.951(4) n
Zn1 N1 . 2.040(5) n
Zn1 N2 4_576 2.059(5) n
Zn1 C7 4_565 2.581(7) ?
N1 C9 . 1.338(7) ?
N1 C13 . 1.343(7) ?
N2 C19 . 1.330(7) ?
N2 C18 . 1.339(7) ?
N2 Zn1 4_675 2.059(5) ?
N3 C26 . 1.329(9) ?
N3 C21 . 1.357(9) ?
O1 C1 . 1.255(7) ?
O2 C1 . 1.228(7) ?
O3 C4 . 1.386(7) ?
O3 H3 . 0.8200 ?
O4 C7 . 1.240(7) ?
O5 C7 . 1.249(7) ?
O5 Zn1 4_666 1.951(4) ?
C1 C2 . 1.519(8) ?
C2 C8 . 1.379(8) ?
C2 C3 . 1.388(8) ?
C3 C4 . 1.377(8) ?
C3 H3A . 0.9300 ?
C4 C5 . 1.368(8) ?
C5 C6 . 1.376(8) ?
C5 H5 . 0.9300 ?
C6 C8 . 1.383(8) ?
C6 C7 . 1.509(9) ?
C7 Zn1 4_666 2.581(7) ?
C8 H8 . 0.9300 ?
C9 C10 . 1.372(8) ?
C9 H9 . 0.9300 ?
C10 C11 . 1.388(8) ?
C10 H10 . 0.9300 ?
C11 C12 . 1.384(8) ?
C11 C14 . 1.467(8) ?
C12 C13 . 1.372(8) ?
C12 H12 . 0.9300 ?
C13 H13 . 0.9300 ?
C14 C15 . 1.296(9) ?
C14 H14 . 0.9300 ?
C15 C16 . 1.463(9) ?
C15 H15 . 0.9300 ?
C16 C20 . 1.378(8) ?
C16 C17 . 1.393(9) ?
C17 C18 . 1.371(8) ?
C17 H17 . 0.9300 ?
C18 H18 . 0.9300 ?
C19 C20 . 1.371(8) ?
C19 H19 . 0.9300 ?
C20 H20 . 0.9300 ?
C21 C22 . 1.390(10) ?
C21 H21 . 0.9300 ?
C22 C23 . 1.396(9) ?
C22 H22 . 0.9300 ?
C23 C25 . 1.401(9) ?
C23 C24 . 1.468(10) ?
C24 C24 3_767 1.296(12) ?
C24 H24 . 0.9300 ?
C25 C26 . 1.361(10) ?
C25 H25 . 0.9300 ?
C26 H26 . 0.9300 ?

loop_
_geom_hbond_atom_site_label_D
_geom_hbond_atom_site_label_H
_geom_hbond_atom_site_label_A
_geom_hbond_site_symmetry_A
_geom_hbond_distance_DH
_geom_hbond_distance_HA
_geom_hbond_distance_DA
_geom_hbond_angle_DHA
_geom_hbond_publ_flag
O3 H3 N3 2_656 0.82 1.947 2.752(8) 167 y
C10 H10 O4 3_766 0.93 2.446 3.158(9) 133 y
C18 H18 O4 1_564 0.93 2.456 3.157(9) 132 y
